data_1570103
loop_
_publ_author_name
'Guo, Yuan-Yang'
'Tian, Ze-Hua'
'Ma, ChunHua'
'Han, Yu-Chen'
'Bai, DaChang'
'Jiang, ZhiYong'

_publ_section_title
;
 Unlocking mild-condition benzene ring contraction using nonheme diiron
 <i>N</i>-oxygenase.
;
_journal_issue 42
_journal_name_full 'Chemical science'
_journal_page_first 11907
_journal_page_last 11913
_journal_paper_doi 10.1039/d3sc04660e
_journal_volume 14
_journal_year 2023
_chemical_formula_moiety 'C23 H22 N2 O6'
_chemical_formula_sum 'C23 H23 N2 O6'
_chemical_formula_weight 423.43
_space_group_crystal_system monoclinic
_space_group_IT_number 14
_space_group_name_Hall '-P 2yn'
_space_group_name_H-M_alt 'P 1 21/n 1'
_atom_sites_solution_hydrogens mixed
_audit_creation_date 2022-07-28
_audit_creation_method
;
Olex2 1.2
(compiled 2018.05.29 svn.r3508 for OlexSys, GUI svn.r5506)
;
_audit_update_record
;
2022-07-28 deposited with the CCDC.	2023-10-11 downloaded from the CCDC.
;
_cell_angle_alpha 90
_cell_angle_beta 106.446(2)
_cell_angle_gamma 90
_cell_formula_units_Z 4
_cell_length_a 15.6195(3)
_cell_length_b 5.88080(10)
_cell_length_c 22.1130(4)
_cell_measurement_reflns_used 4669
_cell_measurement_temperature 293(2)
_cell_measurement_theta_max 71
_cell_measurement_theta_min 4
_cell_volume 1948.09(6)
_computing_molecular_graphics 'Olex2 (Dolomanov et al., 2009)'
_computing_publication_material 'Olex2 (Dolomanov et al., 2009)'
_computing_structure_refinement 'ShelXL (Sheldrick, 2015)'
_computing_structure_solution 'SHELXT 2018/2 (Sheldrick, 2018)'
_diffrn_ambient_temperature 293(2)
_diffrn_measured_fraction_theta_full 0.999
_diffrn_measured_fraction_theta_max 0.982
_diffrn_measurement_device_type CCD
_diffrn_radiation_type CuK\a
_diffrn_radiation_wavelength 1.54184
_diffrn_reflns_av_R_equivalents 0.0259
_diffrn_reflns_av_unetI/netI 0.0272
_diffrn_reflns_Laue_measured_fraction_full 0.999
_diffrn_reflns_Laue_measured_fraction_max 0.982
_diffrn_reflns_limit_h_max 19
_diffrn_reflns_limit_h_min -18
_diffrn_reflns_limit_k_max 6
_diffrn_reflns_limit_k_min -7
_diffrn_reflns_limit_l_max 27
_diffrn_reflns_limit_l_min -16
_diffrn_reflns_number 11201
_diffrn_reflns_point_group_measured_fraction_full 0.999
_diffrn_reflns_point_group_measured_fraction_max 0.982
_diffrn_reflns_theta_full 67.684
_diffrn_reflns_theta_max 71.601
_diffrn_reflns_theta_min 4.066
_exptl_absorpt_coefficient_mu 0.873
_exptl_crystal_colour yellow
_exptl_crystal_colour_primary yellow
_exptl_crystal_density_diffrn 1.444
_exptl_crystal_description block
_exptl_crystal_F_000 892
_refine_diff_density_max 0.406
_refine_diff_density_min -0.251
_refine_diff_density_rms 0.045
_refine_ls_extinction_method none
_refine_ls_goodness_of_fit_ref 1.055
_refine_ls_hydrogen_treatment mixed
_refine_ls_matrix_type full
_refine_ls_number_parameters 290
_refine_ls_number_reflns 3731
_refine_ls_number_restraints 0
_refine_ls_restrained_S_all 1.055
_refine_ls_R_factor_all 0.0557
_refine_ls_R_factor_gt 0.0470
_refine_ls_shift/su_max 0.000
_refine_ls_shift/su_mean 0.000
_refine_ls_structure_factor_coef Fsqd
_refine_ls_weighting_details 'w=1/[\s^2^(Fo^2^)+(0.0577P)^2^+0.8725P] where P=(Fo^2^+2Fc^2^)/3'
_refine_ls_weighting_scheme calc
_refine_ls_wR_factor_gt 0.1186
_refine_ls_wR_factor_ref 0.1250
_reflns_Friedel_coverage 0.000
_reflns_number_gt 3174
_reflns_number_total 3731
_reflns_threshold_expression 'I > 2\s(I)'
_cod_data_source_file d3sc04660e2.cif
_cod_data_source_block gyy-20191114
_cod_depositor_comments 'Adding full bibliography for 1570103--1570104.cif.'
_cod_database_code 1570103
_shelx_shelxl_version_number 2018/3
_shelx_space_group_comment
;
The symmetry employed for this shelxl refinement is uniquely defined
by the following loop, which should always be used as a source of
symmetry information in preference to the above space-group names.
They are only intended as comments.
;
_olex2_refinement_description
;
1. Fixed Uiso
 At 1.2 times of:
  All C(H) groups, All C(H,H) groups, All N(H) groups
 At 1.5 times of:
  All O(H) groups
2.a Secondary CH2 refined with riding coordinates:
 C25(H25A,H25B), C28(H28A,H28B), C29(H29A,H29B), C30(H30A,H30B)
2.b Aromatic/amide H refined with riding coordinates:
 N1(H1), C6(H6), N7(H7), C9(H9), C11(H11), C13(H13), C16(H16), C18(H18),
 C19(H19), C22(H22)
2.c Idealised tetrahedral OH refined as rotating group:
 O2(H2), O23(H23)
;
_olex2_submission_special_instructions 'No special instructions were received'

loop_
_space_group_symop_operation_xyz
'x, y, z'
'-x+1/2, y+1/2, -z+1/2'
'-x, -y, -z'
'x-1/2, -y-1/2, z-1/2'

loop_
_atom_site_label
_atom_site_type_symbol
_atom_site_fract_x
_atom_site_fract_y
_atom_site_fract_z
_atom_site_U_iso_or_equiv
_atom_site_adp_type
_atom_site_occupancy
_atom_site_site_symmetry_order
_atom_site_calc_flag
_atom_site_refinement_flags_posn
_atom_site_refinement_flags_adp
_atom_site_refinement_flags_occupancy
_atom_site_disorder_assembly
_atom_site_disorder_group
N1 N 0.47937(10) 0.8062(3) 0.09795(7) 0.0333(3) Uani 1 1 d . . . . .
H1 H 0.475751 0.940295 0.081923 0.040 Uiso 1 1 calc R . . . .
O2 O 0.60036(11) 0.4426(2) 0.45018(6) 0.0407(3) Uani 1 1 d . . . . .
H2 H 0.592009 0.312958 0.460912 0.061 Uiso 1 1 calc GR . . . .
O3 O 0.30194(11) 0.1374(3) 0.03645(7) 0.0490(4) Uani 1 1 d . . . . .
O4 O 0.43026(10) 0.7705(3) -0.03599(6) 0.0454(4) Uani 1 1 d . . . . .
O5 O 0.40655(15) 0.9919(3) 0.51469(7) 0.0604(5) Uani 1 1 d . . . . .
C6 C 0.58322(12) 0.5585(3) 0.17298(8) 0.0290(4) Uani 1 1 d . . . . .
H6 H 0.571723 0.442377 0.143206 0.035 Uiso 1 1 calc R . . . .
N7 N 0.38533(11) 0.3927(3) 0.14454(7) 0.0360(4) Uani 1 1 d . . . . .
H7 H 0.386074 0.249102 0.152090 0.043 Uiso 1 1 calc R . . . .
C8 C 0.64196(13) 0.4344(3) 0.40452(8) 0.0331(4) Uani 1 1 d . . . . .
C9 C 0.64239(12) 0.5221(3) 0.23238(8) 0.0296(4) Uani 1 1 d . . . . .
H9 H 0.669881 0.381119 0.241976 0.035 Uiso 1 1 calc R . . . .
C10 C 0.38418(13) 0.8330(4) 0.29524(8) 0.0361(4) Uani 1 1 d . . . . .
C11 C 0.33965(13) 0.8920(3) 0.23319(9) 0.0360(4) Uani 1 1 d . . . . .
H11 H 0.309078 1.029471 0.225199 0.043 Uiso 1 1 calc R . . . .
C12 C 0.38397(12) 0.5428(3) 0.19452(8) 0.0309(4) Uani 1 1 d . . . . .
C13 C 0.56097(13) 0.9399(3) 0.20247(8) 0.0336(4) Uani 1 1 d . . . . .
H13 H 0.534294 1.081742 0.192644 0.040 Uiso 1 1 calc R . . . .
C14 C 0.66092(11) 0.6926(3) 0.27738(7) 0.0295(4) Uani 1 1 d . . . . .
O15 O 0.64440(15) 0.2623(3) 0.37621(8) 0.0620(5) Uani 1 1 d . . . . .
C16 C 0.61993(13) 0.9020(3) 0.26121(8) 0.0351(4) Uani 1 1 d . . . . .
H16 H 0.632433 1.019491 0.290566 0.042 Uiso 1 1 calc R . . . .
C17 C 0.38554(12) 0.4589(3) 0.08524(8) 0.0300(4) Uani 1 1 d . . . . .
C18 C 0.42574(14) 0.6213(4) 0.30536(8) 0.0392(4) Uani 1 1 d . . . . .
H18 H 0.454057 0.575531 0.346415 0.047 Uiso 1 1 calc R . . . .
C19 C 0.34001(13) 0.7499(3) 0.18309(8) 0.0352(4) Uani 1 1 d . . . . .
H19 H 0.310828 0.793575 0.142001 0.042 Uiso 1 1 calc R . . . .
C20 C 0.54151(11) 0.7667(3) 0.15814(7) 0.0272(4) Uani 1 1 d . . . . .
C21 C 0.40419(12) 0.6315(3) -0.00432(8) 0.0328(4) Uani 1 1 d . . . . .
C22 C 0.42603(14) 0.4774(3) 0.25606(8) 0.0361(4) Uani 1 1 d . . . . .
H22 H 0.454374 0.337014 0.264096 0.043 Uiso 1 1 calc R . . . .
O23 O 0.36947(16) 1.2708(3) 0.44563(7) 0.0655(6) Uani 1 1 d . . . . .
H23 H 0.375440 1.346320 0.477736 0.098 Uiso 1 1 calc GR . . . .
C24 C 0.42556(11) 0.6392(3) 0.06495(8) 0.0299(4) Uani 1 1 d . . . . .
C25 C 0.39182(17) 1.0006(4) 0.34863(9) 0.0452(5) Uani 1 1 d . . . . .
H25A H 0.451701 1.063349 0.360910 0.054 Uiso 1 1 calc R . . . .
H25B H 0.350546 1.124980 0.333440 0.054 Uiso 1 1 calc R . . . .
C26 C 0.34062(12) 0.3132(3) 0.03171(8) 0.0331(4) Uani 1 1 d . . . . .
C27 C 0.35063(14) 0.4198(4) -0.02775(8) 0.0374(4) Uani 1 1 d . . . . .
C28 C 0.72647(13) 0.6558(4) 0.34189(8) 0.0387(5) Uani 1 1 d . . . . .
H28A H 0.771040 0.775343 0.349452 0.046 Uiso 1 1 calc R . . . .
H28B H 0.756956 0.512305 0.341572 0.046 Uiso 1 1 calc R . . . .
C29 C 0.68432(14) 0.6533(4) 0.39646(8) 0.0365(4) Uani 1 1 d . . . . .
H29A H 0.730101 0.688280 0.435213 0.044 Uiso 1 1 calc R . . . .
H29B H 0.639654 0.772457 0.389596 0.044 Uiso 1 1 calc R . . . .
C30 C 0.37277(19) 0.8985(4) 0.40550(11) 0.0532(6) Uani 1 1 d . . . . .
H30A H 0.411424 0.767823 0.418758 0.064 Uiso 1 1 calc R . . . .
H30B H 0.311667 0.843945 0.393494 0.064 Uiso 1 1 calc R . . . .
C31 C 0.38514(16) 1.0558(4) 0.46076(9) 0.0438(5) Uani 1 1 d . . . . .
H27A H 0.3833(16) 0.317(4) -0.0452(10) 0.042(6) Uiso 1 1 d . . . . .
H27B H 0.2952(19) 0.448(4) -0.0568(12) 0.056(7) Uiso 1 1 d . . . . .

loop_
_atom_site_aniso_label
_atom_site_aniso_U_11
_atom_site_aniso_U_22
_atom_site_aniso_U_33
_atom_site_aniso_U_23
_atom_site_aniso_U_13
_atom_site_aniso_U_12
N1 0.0419(8) 0.0295(8) 0.0240(7) 0.0020(6) 0.0023(6) 0.0000(7)
O2 0.0607(9) 0.0323(7) 0.0350(7) -0.0014(6) 0.0230(6) -0.0053(6)
O3 0.0618(9) 0.0424(9) 0.0385(8) -0.0074(7) 0.0073(7) -0.0111(7)
O4 0.0565(9) 0.0534(9) 0.0248(6) 0.0048(6) 0.0089(6) -0.0035(7)
O5 0.1131(15) 0.0383(9) 0.0365(8) -0.0003(7) 0.0319(9) -0.0047(9)
C6 0.0372(9) 0.0281(9) 0.0215(8) -0.0069(7) 0.0080(7) 0.0000(7)
N7 0.0543(10) 0.0299(8) 0.0247(7) -0.0020(6) 0.0127(7) -0.0024(7)
C8 0.0444(10) 0.0327(10) 0.0203(8) -0.0024(7) 0.0060(7) 0.0002(8)
C9 0.0346(9) 0.0297(9) 0.0252(8) 0.0005(7) 0.0097(7) 0.0030(7)
C10 0.0437(10) 0.0392(11) 0.0279(9) -0.0021(8) 0.0142(7) 0.0033(8)
C11 0.0419(10) 0.0355(10) 0.0316(9) 0.0003(8) 0.0122(8) 0.0075(8)
C12 0.0363(9) 0.0349(10) 0.0238(8) -0.0042(7) 0.0122(7) -0.0031(8)
C13 0.0451(10) 0.0242(9) 0.0309(9) -0.0033(7) 0.0096(8) 0.0012(8)
C14 0.0311(8) 0.0383(10) 0.0203(8) -0.0015(7) 0.0094(6) -0.0061(7)
O15 0.1133(15) 0.0373(9) 0.0457(9) -0.0146(7) 0.0394(9) -0.0111(9)
C16 0.0463(10) 0.0329(10) 0.0259(8) -0.0110(7) 0.0097(7) -0.0073(8)
C17 0.0329(9) 0.0334(9) 0.0221(8) -0.0039(7) 0.0051(6) 0.0045(7)
C18 0.0511(11) 0.0459(11) 0.0213(8) 0.0013(8) 0.0114(7) 0.0071(9)
C19 0.0394(10) 0.0410(11) 0.0237(8) 0.0010(8) 0.0062(7) 0.0023(8)
C20 0.0322(8) 0.0289(9) 0.0205(8) -0.0006(7) 0.0073(6) -0.0012(7)
C21 0.0344(9) 0.0400(10) 0.0217(8) 0.0003(7) 0.0040(7) 0.0076(8)
C22 0.0485(11) 0.0350(10) 0.0273(9) 0.0022(8) 0.0149(8) 0.0061(8)
O23 0.1277(17) 0.0369(9) 0.0341(8) -0.0044(7) 0.0264(9) 0.0092(10)
C24 0.0319(8) 0.0338(9) 0.0220(8) -0.0029(7) 0.0045(6) 0.0065(7)
C25 0.0657(14) 0.0413(12) 0.0328(10) -0.0037(9) 0.0206(9) 0.0019(10)
C26 0.0330(9) 0.0357(10) 0.0275(8) -0.0063(8) 0.0037(7) 0.0049(8)
C27 0.0419(10) 0.0430(11) 0.0228(8) -0.0049(8) 0.0020(8) 0.0036(9)
C28 0.0353(9) 0.0566(13) 0.0229(8) -0.0009(8) 0.0062(7) -0.0080(9)
C29 0.0479(11) 0.0403(11) 0.0208(8) -0.0037(8) 0.0087(7) -0.0083(9)
C30 0.0853(17) 0.0402(12) 0.0425(12) -0.0081(10) 0.0319(12) -0.0106(12)
C31 0.0681(14) 0.0344(11) 0.0345(10) -0.0043(8) 0.0238(9) -0.0039(10)

loop_
_atom_type_symbol
_atom_type_description
_atom_type_scat_dispersion_real
_atom_type_scat_dispersion_imag
_atom_type_scat_source
C C 0.0181 0.0091 'International Tables Vol C Tables 4.2.6.8 and 6.1.1.4'
H H 0.0000 0.0000 'International Tables Vol C Tables 4.2.6.8 and 6.1.1.4'
N N 0.0311 0.0180 'International Tables Vol C Tables 4.2.6.8 and 6.1.1.4'
O O 0.0492 0.0322 'International Tables Vol C Tables 4.2.6.8 and 6.1.1.4'

loop_
_geom_angle_atom_site_label_1
_geom_angle_atom_site_label_2
_geom_angle_atom_site_label_3
_geom_angle
_geom_angle_site_symmetry_1
_geom_angle_site_symmetry_3
_geom_angle_publ_flag
C24 N1 C20 122.41(15) . . ?
C20 C6 C9 120.17(15) . . ?
C17 N7 C12 125.01(16) . . ?
O2 C8 C29 112.67(16) . . ?
O15 C8 O2 121.07(19) . . ?
O15 C8 C29 126.23(18) . . ?
C14 C9 C6 120.98(17) . . ?
C11 C10 C25 120.77(19) . . ?
C18 C10 C11 117.39(17) . . ?
C18 C10 C25 121.71(17) . . ?
C19 C11 C10 121.42(18) . . ?
C19 C12 N7 121.37(16) . . ?
C19 C12 C22 119.66(17) . . ?
C22 C12 N7 118.96(17) . . ?
C16 C13 C20 120.04(17) . . ?
C9 C14 C16 118.07(16) . . ?
C9 C14 C28 121.37(18) . . ?
C16 C14 C28 120.53(17) . . ?
C13 C16 C14 121.45(16) . . ?
N7 C17 C24 131.25(16) . . ?
N7 C17 C26 118.43(17) . . ?
C24 C17 C26 110.23(16) . . ?
C22 C18 C10 121.77(17) . . ?
C12 C19 C11 119.81(17) . . ?
C6 C20 N1 121.07(15) . . ?
C6 C20 C13 119.27(15) . . ?
C13 C20 N1 119.66(16) . . ?
O4 C21 C24 124.23(18) . . ?
O4 C21 C27 126.83(16) . . ?
C24 C21 C27 108.86(16) . . ?
C18 C22 C12 119.88(18) . . ?
N1 C24 C17 130.71(16) . . ?
N1 C24 C21 120.20(17) . . ?
C17 C24 C21 109.07(16) . . ?
C30 C25 C10 113.75(19) . . ?
O3 C26 C17 124.17(18) . . ?
O3 C26 C27 127.32(17) . . ?
C17 C26 C27 108.51(17) . . ?
C26 C27 C21 103.21(15) . . ?
C14 C28 C29 114.61(16) . . ?
C8 C29 C28 114.20(17) . . ?
C25 C30 C31 115.23(19) . . ?
O5 C31 O23 122.18(19) . . ?
O5 C31 C30 123.3(2) . . ?
O23 C31 C30 114.48(19) . . ?

loop_
_geom_bond_atom_site_label_1
_geom_bond_atom_site_label_2
_geom_bond_distance
_geom_bond_site_symmetry_2
_geom_bond_publ_flag
N1 C20 1.427(2) . ?
N1 C24 1.362(2) . ?
O2 C8 1.347(2) . ?
O3 C26 1.217(3) . ?
O4 C21 1.219(2) . ?
O5 C31 1.204(3) . ?
C6 C9 1.392(2) . ?
C6 C20 1.382(2) . ?
N7 C12 1.419(2) . ?
N7 C17 1.369(2) . ?
C8 O15 1.196(2) . ?
C8 C29 1.481(3) . ?
C9 C14 1.384(3) . ?
C10 C11 1.395(3) . ?
C10 C18 1.393(3) . ?
C10 C25 1.516(3) . ?
C11 C19 1.389(3) . ?
C12 C19 1.386(3) . ?
C12 C22 1.387(3) . ?
C13 C16 1.381(3) . ?
C13 C20 1.387(2) . ?
C14 C16 1.388(3) . ?
C14 C28 1.518(2) . ?
C17 C24 1.369(3) . ?
C17 C26 1.469(2) . ?
C18 C22 1.381(3) . ?
C21 C24 1.473(2) . ?
C21 C27 1.507(3) . ?
O23 C31 1.313(3) . ?
C25 C30 1.498(3) . ?
C26 C27 1.504(3) . ?
C28 C29 1.530(2) . ?
C30 C31 1.501(3) . ?
